data_4118996
loop_
_publ_author_name
'Holger Braunschweig'
'Alexander Damme'
'J. Oscar C. Jimenez-Halla'
'Christian H\"orl'
'Ivo Krummenacher'
'Thomas Kupfer'
'Lisa Mail\"ander'
'Krzysztof Radacki'

_publ_section_title
;
 1-Heteroaromatic-Substituted Tetraphenylboroles: \p-\p Interactions
 Between Aromatic and Antiaromatic Rings Through a B-C Bond
;
_journal_name_full 'Journal of the American Chemical Society'
_journal_page_first 20169
_journal_page_last 20177
_journal_paper_doi 10.1021/ja309935t
_journal_volume 134
_journal_year 2012
_chemical_formula_moiety 'C40 H36 B N3, C6 H6'
_chemical_formula_sum 'C46 H42 B N3'
_chemical_formula_weight 647.64
_chemical_name_common
;
?
;
_chemical_name_systematic
; 
?
;
_space_group_IT_number 14
_symmetry_cell_setting monoclinic
_symmetry_space_group_name_Hall '-P 2yn'
_symmetry_space_group_name_H-M 'P 1 21/n 1'
_atom_sites_solution_hydrogens geom
_atom_sites_solution_primary direct
_atom_sites_solution_secondary difmap
_audit_creation_method SHELXL-97
_cell_angle_alpha 90.00
_cell_angle_beta 93.599(18)
_cell_angle_gamma 90.00
_cell_formula_units_Z 4
_cell_length_a 12.177(6)
_cell_length_b 22.427(12)
_cell_length_c 13.406(7)
_cell_measurement_temperature 100(2)
_cell_volume 3654(3)
_computing_cell_refinement 'Saint+ ver. 7.68A (Bruker AXS)'
_computing_data_collection 'APEX2 ver. 2010.3 (Bruker AXS)'
_computing_data_reduction 'Saint+ ver. 7.68A (Bruker AXS)'
_computing_molecular_graphics 'XP ver. 5.1 (Bruker AXS, 1998)'
_computing_publication_material 'SHELXL-97 (Sheldrick, 2008)'
_computing_structure_refinement 'SHELXL-97 (Sheldrick, 1997)'
_computing_structure_solution 'SHELXS-97 (Sheldrick, 1990)'
_diffrn_ambient_temperature 100(2)
_diffrn_detector_area_resol_mean 8.333
_diffrn_measured_fraction_theta_full 0.999
_diffrn_measured_fraction_theta_max 0.996
_diffrn_measurement_device_type 'Bruker X8-APEX II'
_diffrn_measurement_method '\f and \w scans'
_diffrn_radiation_monochromator 'multi-layer mirror'
_diffrn_radiation_source 'rotating anode'
_diffrn_radiation_type MoK\a
_diffrn_radiation_wavelength 0.71073
_diffrn_reflns_av_R_equivalents 0.0718
_diffrn_reflns_av_sigmaI/netI 0.0506
_diffrn_reflns_limit_h_max 15
_diffrn_reflns_limit_h_min -15
_diffrn_reflns_limit_k_max 27
_diffrn_reflns_limit_k_min -27
_diffrn_reflns_limit_l_max 16
_diffrn_reflns_limit_l_min -16
_diffrn_reflns_number 82341
_diffrn_reflns_theta_full 26.00
_diffrn_reflns_theta_max 26.39
_diffrn_reflns_theta_min 1.77
_exptl_absorpt_coefficient_mu 0.068
_exptl_absorpt_correction_T_max 0.7454
_exptl_absorpt_correction_T_min 0.6868
_exptl_absorpt_correction_type multi-scan
_exptl_absorpt_process_details 'Sadabs 2008/1 (Bruker 2008)'
_exptl_crystal_colour yellow
_exptl_crystal_density_diffrn 1.177
_exptl_crystal_description block
_exptl_crystal_F_000 1376
_exptl_crystal_size_max 0.20
_exptl_crystal_size_mid 0.14
_exptl_crystal_size_min 0.08
_refine_diff_density_max 0.246
_refine_diff_density_min -0.209
_refine_diff_density_rms 0.040
_refine_ls_extinction_method none
_refine_ls_goodness_of_fit_ref 1.015
_refine_ls_hydrogen_treatment constr
_refine_ls_matrix_type full
_refine_ls_number_parameters 485
_refine_ls_number_reflns 7457
_refine_ls_number_restraints 72
_refine_ls_restrained_S_all 1.018
_refine_ls_R_factor_all 0.0899
_refine_ls_R_factor_gt 0.0462
_refine_ls_shift/su_max 0.000
_refine_ls_shift/su_mean 0.000
_refine_ls_structure_factor_coef Fsqd
_refine_ls_weighting_details 'calc w=1/[\s^2^(Fo^2^)+(0.0404P)^2^+1.3587P] where P=(Fo^2^+2Fc^2^)/3'
_refine_ls_weighting_scheme calc
_refine_ls_wR_factor_gt 0.0952
_refine_ls_wR_factor_ref 0.1112
_reflns_number_gt 4888
_reflns_number_total 7457
_reflns_threshold_expression >2sigma(I)
_cod_data_source_file ja309935t_si_001_5.cif
_cod_data_source_block 12
_cod_original_sg_symbol_H-M 'P 21/n'
_cod_database_code 4118996

loop_
_symmetry_equiv_pos_as_xyz
'x, y, z'
'-x+1/2, y+1/2, -z+1/2'
'-x, -y, -z'
'x-1/2, -y-1/2, z-1/2'

loop_
_atom_site_label
_atom_site_type_symbol
_atom_site_fract_x
_atom_site_fract_y
_atom_site_fract_z
_atom_site_U_iso_or_equiv
_atom_site_adp_type
_atom_site_occupancy
_atom_site_symmetry_multiplicity
_atom_site_calc_flag
_atom_site_refinement_flags
_atom_site_disorder_assembly
_atom_site_disorder_group
B1 B 0.65897(15) 0.17504(9) 0.56084(14) 0.0231(4) Uani 1 1 d . . .
C2 C 0.54967(13) 0.18867(7) 0.48563(11) 0.0213(4) Uani 1 1 d . . .
C3 C 0.45888(13) 0.17309(7) 0.53223(11) 0.0202(4) Uani 1 1 d . . .
C4 C 0.48810(13) 0.14841(7) 0.63468(11) 0.0208(4) Uani 1 1 d . . .
C5 C 0.59829(13) 0.15062(7) 0.65832(12) 0.0218(4) Uani 1 1 d . . .
N11 N 0.72302(11) 0.23696(6) 0.58269(10) 0.0220(3) Uani 1 1 d . . .
C12 C 0.73021(13) 0.26409(8) 0.67282(12) 0.0245(4) Uani 1 1 d . . .
H12 H 0.7009 0.2441 0.7277 0.029 Uiso 1 1 calc R . .
C13 C 0.77724(13) 0.31872(7) 0.68934(12) 0.0257(4) Uani 1 1 d . . .
H13 H 0.7810 0.3353 0.7547 0.031 Uiso 1 1 calc R . .
C14 C 0.82020(13) 0.35074(8) 0.61041(12) 0.0256(4) Uani 1 1 d . . .
C15 C 0.81568(14) 0.32129(8) 0.51714(13) 0.0287(4) Uani 1 1 d . . .
H15 H 0.8461 0.3398 0.4614 0.034 Uiso 1 1 calc R . .
C16 C 0.76790(14) 0.26647(8) 0.50672(12) 0.0265(4) Uani 1 1 d . . .
H16 H 0.7659 0.2479 0.4429 0.032 Uiso 1 1 calc R . .
N17 N 0.86139(13) 0.40662(7) 0.62341(11) 0.0346(4) Uani 1 1 d . . .
C18 C 0.9003(2) 0.44159(9) 0.54300(16) 0.0530(6) Uani 1 1 d . . .
H18A H 0.9402 0.4158 0.4986 0.079 Uiso 1 1 calc R . .
H18B H 0.9496 0.4729 0.5704 0.079 Uiso 1 1 calc R . .
H18C H 0.8375 0.4599 0.5052 0.079 Uiso 1 1 calc R . .
C19 C 0.8578(2) 0.43606(9) 0.72012(15) 0.0534(6) Uani 1 1 d . . .
H19A H 0.7827 0.4343 0.7424 0.080 Uiso 1 1 calc R . .
H19B H 0.8802 0.4778 0.7139 0.080 Uiso 1 1 calc R . .
H19C H 0.9080 0.4158 0.7691 0.080 Uiso 1 1 calc R . .
C21 C 0.54957(13) 0.21022(8) 0.38071(12) 0.0243(4) Uani 1 1 d . . .
C22 C 0.61461(14) 0.18174(9) 0.31280(12) 0.0316(4) Uani 1 1 d . . .
H22 H 0.6581 0.1484 0.3341 0.038 Uiso 1 1 calc R . .
C23 C 0.61653(15) 0.20149(10) 0.21458(13) 0.0383(5) Uani 1 1 d . . .
H23 H 0.6610 0.1814 0.1695 0.046 Uiso 1 1 calc R . .
C24 C 0.55445(15) 0.25012(10) 0.18184(13) 0.0391(5) Uani 1 1 d . . .
H24 H 0.5557 0.2633 0.1146 0.047 Uiso 1 1 calc R . .
C25 C 0.49084(15) 0.27918(9) 0.24794(13) 0.0352(5) Uani 1 1 d . . .
H25 H 0.4485 0.3129 0.2262 0.042 Uiso 1 1 calc R . .
C26 C 0.48807(14) 0.25969(8) 0.34614(12) 0.0275(4) Uani 1 1 d . . .
H26 H 0.4437 0.2803 0.3907 0.033 Uiso 1 1 calc R . .
C31 C 0.34284(13) 0.17057(7) 0.48884(11) 0.0219(4) Uani 1 1 d . . .
C32 C 0.29792(14) 0.11533(8) 0.46058(12) 0.0272(4) Uani 1 1 d . . .
H32 H 0.3422 0.0805 0.4682 0.033 Uiso 1 1 calc R . .
C33 C 0.18987(15) 0.11013(9) 0.42153(13) 0.0325(4) Uani 1 1 d . . .
H33 H 0.1610 0.0722 0.4024 0.039 Uiso 1 1 calc R . .
C34 C 0.12450(14) 0.16042(9) 0.41068(13) 0.0326(4) Uani 1 1 d . . .
H34 H 0.0506 0.1572 0.3840 0.039 Uiso 1 1 calc R . .
C35 C 0.16721(14) 0.21527(9) 0.43890(13) 0.0304(4) Uani 1 1 d . . .
H35 H 0.1223 0.2498 0.4317 0.037 Uiso 1 1 calc R . .
C36 C 0.27537(13) 0.22049(8) 0.47786(12) 0.0257(4) Uani 1 1 d . . .
H36 H 0.3035 0.2586 0.4972 0.031 Uiso 1 1 calc R . .
C41 C 0.40233(13) 0.12021(8) 0.69363(11) 0.0227(4) Uani 1 1 d . . .
C42 C 0.30749(14) 0.15022(9) 0.71727(12) 0.0315(4) Uani 1 1 d . . .
H42 H 0.2969 0.1905 0.6970 0.038 Uiso 1 1 calc R . .
C43 C 0.22796(16) 0.12194(10) 0.77023(14) 0.0424(5) Uani 1 1 d . . .
H43 H 0.1639 0.1431 0.7865 0.051 Uiso 1 1 calc R . .
C44 C 0.24145(17) 0.06351(10) 0.79910(15) 0.0467(6) Uani 1 1 d . . .
H44 H 0.1867 0.0443 0.8351 0.056 Uiso 1 1 calc R . .
C45 C 0.33477(16) 0.03256(9) 0.77574(14) 0.0390(5) Uani 1 1 d . . .
H45 H 0.3440 -0.0080 0.7950 0.047 Uiso 1 1 calc R . .
C46 C 0.41431(14) 0.06093(8) 0.72427(12) 0.0278(4) Uani 1 1 d . . .
H46 H 0.4787 0.0396 0.7093 0.033 Uiso 1 1 calc R . .
C51 C 0.65164(14) 0.13044(7) 0.75521(12) 0.0262(4) Uani 1 1 d . . .
C52 C 0.60308(16) 0.14004(8) 0.84585(13) 0.0347(5) Uani 1 1 d . . .
H52 H 0.5326 0.1582 0.8453 0.042 Uiso 1 1 calc R . .
C53 C 0.65585(18) 0.12349(9) 0.93675(14) 0.0439(5) Uani 1 1 d . . .
H53 H 0.6208 0.1302 0.9971 0.053 Uiso 1 1 calc R . .
C54 C 0.75858(18) 0.09746(10) 0.94003(16) 0.0496(6) Uani 1 1 d . . .
H54 H 0.7946 0.0861 1.0021 0.059 Uiso 1 1 calc R . .
C55 C 0.80771(18) 0.08826(10) 0.85245(17) 0.0523(6) Uani 1 1 d . . .
H55 H 0.8787 0.0706 0.8541 0.063 Uiso 1 1 calc R . .
C56 C 0.75569(15) 0.10429(9) 0.76057(15) 0.0394(5) Uani 1 1 d . . .
H56 H 0.7917 0.0973 0.7009 0.047 Uiso 1 1 calc R . .
C61 C 0.74685(13) 0.12866(7) 0.52047(12) 0.0241(4) Uani 1 1 d . . .
C62 C 0.86064(14) 0.13128(8) 0.51998(12) 0.0278(4) Uani 1 1 d . . .
H62 H 0.9046 0.1651 0.5377 0.033 Uiso 1 1 calc R . .
C63 C 0.90070(15) 0.07577(8) 0.48897(13) 0.0327(4) Uani 1 1 d . . .
H63 H 0.9756 0.0654 0.4827 0.039 Uiso 1 1 calc R . .
C64 C 0.81162(14) 0.03971(8) 0.46957(13) 0.0321(4) Uani 1 1 d . . .
H64 H 0.8134 -0.0004 0.4470 0.039 Uiso 1 1 calc R . .
N65 N 0.71917(11) 0.07158(6) 0.48833(10) 0.0265(3) Uani 1 1 d . . .
C66 C 0.60917(14) 0.04660(8) 0.48064(15) 0.0371(5) Uani 1 1 d . . .
H66A H 0.6100 0.0086 0.4447 0.056 Uiso 1 1 calc R . .
H66B H 0.5591 0.0744 0.4443 0.056 Uiso 1 1 calc R . .
H66C H 0.5841 0.0400 0.5478 0.056 Uiso 1 1 calc R . .
C71 C 0.4820(4) 0.33439(14) 0.6042(5) 0.0439(17) Uani 0.658(9) 1 d PGU A 1
H71 H 0.4814 0.2947 0.5792 0.053 Uiso 0.658(9) 1 calc PR A 1
C72 C 0.5418(3) 0.3783(3) 0.5585(2) 0.0460(15) Uani 0.658(9) 1 d PGU A 1
H72 H 0.5822 0.3687 0.5023 0.055 Uiso 0.658(9) 1 calc PR A 1
C73 C 0.5426(3) 0.4363(2) 0.5950(3) 0.0551(15) Uani 0.658(9) 1 d PGU A 1
H73 H 0.5835 0.4663 0.5638 0.066 Uiso 0.658(9) 1 calc PR A 1
C74 C 0.4836(5) 0.45041(14) 0.6772(4) 0.0616(19) Uani 0.658(9) 1 d PGU A 1
H74 H 0.4841 0.4901 0.7022 0.074 Uiso 0.658(9) 1 calc PR A 1
C75 C 0.4237(4) 0.4065(3) 0.7229(2) 0.0582(18) Uani 0.658(9) 1 d PGU A 1
H75 H 0.3833 0.4161 0.7791 0.070 Uiso 0.658(9) 1 calc PR A 1
C76 C 0.4229(3) 0.3485(2) 0.6864(4) 0.0531(16) Uani 0.658(9) 1 d PGU A 1
H76 H 0.3820 0.3185 0.7176 0.064 Uiso 0.658(9) 1 calc PR A 1
C81 C 0.5411(5) 0.4096(5) 0.5722(5) 0.043(3) Uani 0.342(9) 1 d PGU A 2
H81 H 0.5870 0.4239 0.5227 0.051 Uiso 0.342(9) 1 calc PR A 2
C82 C 0.5185(7) 0.3490(5) 0.5785(5) 0.039(3) Uani 0.342(9) 1 d PGU A 2
H82 H 0.5489 0.3219 0.5333 0.047 Uiso 0.342(9) 1 calc PR A 2
C83 C 0.4513(7) 0.32806(17) 0.6509(8) 0.042(3) Uani 0.342(9) 1 d PGU A 2
H83 H 0.4358 0.2867 0.6552 0.050 Uiso 0.342(9) 1 calc PR A 2
C84 C 0.4067(5) 0.3677(4) 0.7171(5) 0.040(3) Uani 0.342(9) 1 d PGU A 2
H84 H 0.3608 0.3534 0.7666 0.048 Uiso 0.342(9) 1 calc PR A 2
C85 C 0.4293(8) 0.4283(4) 0.7108(5) 0.037(2) Uani 0.342(9) 1 d PGU A 2
H85 H 0.3989 0.4554 0.7560 0.044 Uiso 0.342(9) 1 calc PR A 2
C86 C 0.4965(7) 0.4492(2) 0.6383(8) 0.044(3) Uani 0.342(9) 1 d PGU A 2
H86 H 0.5120 0.4906 0.6340 0.052 Uiso 0.342(9) 1 calc PR A 2

loop_
_atom_site_aniso_label
_atom_site_aniso_U_11
_atom_site_aniso_U_22
_atom_site_aniso_U_33
_atom_site_aniso_U_23
_atom_site_aniso_U_13
_atom_site_aniso_U_12
B1 0.0214(10) 0.0242(11) 0.0232(10) -0.0020(8) -0.0021(8) -0.0047(8)
C2 0.0246(9) 0.0186(9) 0.0207(8) -0.0039(7) 0.0006(7) 0.0005(7)
C3 0.0223(9) 0.0180(9) 0.0203(8) -0.0027(7) 0.0005(7) 0.0007(7)
C4 0.0234(9) 0.0194(9) 0.0195(8) -0.0038(7) 0.0003(7) 0.0001(7)
C5 0.0236(9) 0.0180(9) 0.0235(8) -0.0015(7) -0.0011(7) -0.0015(7)
N11 0.0204(7) 0.0228(8) 0.0226(7) -0.0014(6) -0.0001(6) -0.0012(6)
C12 0.0246(9) 0.0272(10) 0.0213(8) 0.0006(7) -0.0008(7) -0.0013(8)
C13 0.0287(9) 0.0248(10) 0.0231(9) -0.0023(7) -0.0016(7) -0.0044(8)
C14 0.0223(9) 0.0249(10) 0.0290(9) 0.0023(7) -0.0022(7) -0.0037(7)
C15 0.0297(10) 0.0307(11) 0.0262(9) 0.0035(8) 0.0060(7) -0.0059(8)
C16 0.0292(9) 0.0286(10) 0.0220(9) -0.0004(7) 0.0031(7) -0.0041(8)
N17 0.0437(10) 0.0286(9) 0.0315(8) 0.0009(7) 0.0010(7) -0.0140(7)
C18 0.0778(17) 0.0346(13) 0.0487(13) 0.0012(10) 0.0214(12) -0.0171(12)
C19 0.0864(17) 0.0346(13) 0.0387(12) -0.0052(9) 0.0008(11) -0.0294(12)
C21 0.0187(8) 0.0320(11) 0.0219(8) -0.0026(7) -0.0005(7) -0.0056(8)
C22 0.0281(10) 0.0412(12) 0.0255(9) -0.0040(8) 0.0006(8) -0.0001(8)
C23 0.0314(10) 0.0617(14) 0.0222(9) -0.0075(9) 0.0043(8) -0.0020(10)
C24 0.0319(11) 0.0636(15) 0.0214(9) 0.0080(9) -0.0013(8) -0.0083(10)
C25 0.0290(10) 0.0460(12) 0.0300(10) 0.0125(9) -0.0015(8) -0.0040(9)
C26 0.0236(9) 0.0335(11) 0.0254(9) 0.0017(8) 0.0015(7) -0.0035(8)
C31 0.0216(9) 0.0271(10) 0.0169(8) 0.0029(7) 0.0020(6) -0.0017(7)
C32 0.0268(9) 0.0275(10) 0.0268(9) 0.0032(7) -0.0016(7) -0.0005(8)
C33 0.0309(10) 0.0356(12) 0.0305(10) 0.0030(8) -0.0028(8) -0.0108(9)
C34 0.0212(9) 0.0482(13) 0.0279(9) 0.0088(8) -0.0023(7) -0.0054(9)
C35 0.0250(9) 0.0372(12) 0.0292(9) 0.0089(8) 0.0025(8) 0.0038(8)
C36 0.0253(9) 0.0289(10) 0.0230(8) 0.0026(7) 0.0028(7) -0.0004(8)
C41 0.0236(9) 0.0272(10) 0.0168(8) -0.0008(7) -0.0031(7) -0.0025(7)
C42 0.0319(10) 0.0377(11) 0.0251(9) 0.0040(8) 0.0044(8) 0.0041(9)
C43 0.0314(11) 0.0627(15) 0.0341(11) 0.0073(10) 0.0090(9) 0.0050(10)
C44 0.0386(12) 0.0630(16) 0.0396(12) 0.0102(11) 0.0107(9) -0.0154(11)
C45 0.0466(13) 0.0365(12) 0.0340(10) 0.0060(9) 0.0029(9) -0.0120(10)
C46 0.0303(10) 0.0274(11) 0.0255(9) 0.0000(7) -0.0006(7) -0.0038(8)
C51 0.0262(9) 0.0222(10) 0.0293(9) 0.0041(7) -0.0057(7) -0.0090(7)
C52 0.0407(11) 0.0351(11) 0.0271(10) -0.0004(8) -0.0070(8) -0.0098(9)
C53 0.0572(14) 0.0455(13) 0.0274(10) 0.0040(9) -0.0103(9) -0.0196(11)
C54 0.0515(14) 0.0530(14) 0.0411(12) 0.0210(10) -0.0226(11) -0.0209(11)
C55 0.0378(12) 0.0614(16) 0.0557(14) 0.0261(12) -0.0138(11) -0.0001(11)
C56 0.0307(11) 0.0459(13) 0.0409(11) 0.0163(9) -0.0035(9) -0.0007(9)
C61 0.0232(9) 0.0247(10) 0.0240(8) -0.0003(7) -0.0015(7) -0.0027(7)
C62 0.0224(9) 0.0306(11) 0.0303(9) -0.0016(8) 0.0013(7) -0.0032(8)
C63 0.0220(9) 0.0358(12) 0.0408(11) 0.0019(9) 0.0058(8) 0.0030(8)
C64 0.0323(10) 0.0237(10) 0.0413(11) -0.0010(8) 0.0097(8) 0.0047(8)
N65 0.0219(8) 0.0235(8) 0.0342(8) -0.0038(6) 0.0033(6) -0.0013(6)
C66 0.0281(10) 0.0286(11) 0.0549(12) -0.0123(9) 0.0056(9) -0.0063(8)
C71 0.028(3) 0.047(3) 0.054(4) -0.015(3) -0.018(3) 0.008(2)
C72 0.034(2) 0.041(4) 0.061(3) -0.026(3) -0.0135(18) 0.012(3)
C73 0.064(3) 0.042(3) 0.058(3) -0.016(2) -0.006(2) 0.025(2)
C74 0.084(4) 0.053(3) 0.047(3) -0.012(2) 0.002(3) 0.032(3)
C75 0.073(3) 0.064(5) 0.035(2) -0.005(3) -0.009(2) 0.021(3)
C76 0.056(3) 0.058(4) 0.043(3) -0.005(3) -0.020(2) 0.013(3)
C81 0.040(4) 0.047(7) 0.043(4) -0.008(5) 0.017(3) 0.023(4)
C82 0.035(5) 0.038(6) 0.042(4) -0.007(4) -0.010(4) 0.003(4)
C83 0.049(6) 0.040(5) 0.034(5) -0.013(4) -0.014(4) 0.005(4)
C84 0.039(4) 0.034(6) 0.045(5) 0.001(4) -0.014(3) 0.002(4)
C85 0.051(5) 0.029(4) 0.032(4) 0.011(3) 0.015(3) 0.009(4)
C86 0.056(5) 0.027(4) 0.050(6) -0.009(3) 0.026(4) -0.001(3)

loop_
_atom_type_symbol
_atom_type_description
_atom_type_scat_dispersion_real
_atom_type_scat_dispersion_imag
_atom_type_scat_source
C C 0.0033 0.0016 'International Tables Vol C Tables 4.2.6.8 and 6.1.1.4'
H H 0.0000 0.0000 'International Tables Vol C Tables 4.2.6.8 and 6.1.1.4'
B B 0.0013 0.0007 'International Tables Vol C Tables 4.2.6.8 and 6.1.1.4'
N N 0.0061 0.0033 'International Tables Vol C Tables 4.2.6.8 and 6.1.1.4'

loop_
_geom_angle_atom_site_label_1
_geom_angle_atom_site_label_2
_geom_angle_atom_site_label_3
_geom_angle
C61 B1 N11 107.08(14)
C61 B1 C5 113.28(14)
N11 B1 C5 112.41(13)
C61 B1 C2 116.27(14)
N11 B1 C2 108.35(14)
C5 B1 C2 99.38(13)
C3 C2 C21 124.74(14)
C3 C2 B1 108.82(14)
C21 C2 B1 126.29(14)
C2 C3 C31 127.70(14)
C2 C3 C4 111.38(14)
C31 C3 C4 120.37(14)
C5 C4 C41 127.31(14)
C5 C4 C3 111.91(14)
C41 C4 C3 120.50(13)
C4 C5 C51 124.28(15)
C4 C5 B1 108.34(13)
C51 C5 B1 127.29(14)
C12 N11 C16 116.42(14)
C12 N11 B1 123.68(14)
C16 N11 B1 119.79(13)
N11 C12 C13 123.54(16)
N11 C12 H12 118.2
C13 C12 H12 118.2
C12 C13 C14 120.56(16)
C12 C13 H13 119.7
C14 C13 H13 119.7
N17 C14 C13 121.79(15)
N17 C14 C15 122.63(16)
C13 C14 C15 115.57(16)
C16 C15 C14 120.34(16)
C16 C15 H15 119.8
C14 C15 H15 119.8
N11 C16 C15 123.49(16)
N11 C16 H16 118.3
C15 C16 H16 118.3
C14 N17 C18 122.97(16)
C14 N17 C19 120.06(15)
C18 N17 C19 116.71(16)
N17 C18 H18A 109.5
N17 C18 H18B 109.5
H18A C18 H18B 109.5
N17 C18 H18C 109.5
H18A C18 H18C 109.5
H18B C18 H18C 109.5
N17 C19 H19A 109.5
N17 C19 H19B 109.5
H19A C19 H19B 109.5
N17 C19 H19C 109.5
H19A C19 H19C 109.5
H19B C19 H19C 109.5
C22 C21 C26 117.34(16)
C22 C21 C2 120.03(16)
C26 C21 C2 122.61(15)
C23 C22 C21 120.98(18)
C23 C22 H22 119.5
C21 C22 H22 119.5
C24 C23 C22 120.69(18)
C24 C23 H23 119.7
C22 C23 H23 119.7
C25 C24 C23 119.17(17)
C25 C24 H24 120.4
C23 C24 H24 120.4
C24 C25 C26 120.59(18)
C24 C25 H25 119.7
C26 C25 H25 119.7
C25 C26 C21 121.22(17)
C25 C26 H26 119.4
C21 C26 H26 119.4
C36 C31 C32 117.81(15)
C36 C31 C3 123.25(15)
C32 C31 C3 118.91(15)
C33 C32 C31 121.44(17)
C33 C32 H32 119.3
C31 C32 H32 119.3
C34 C33 C32 119.75(17)
C34 C33 H33 120.1
C32 C33 H33 120.1
C35 C34 C33 119.60(16)
C35 C34 H34 120.2
C33 C34 H34 120.2
C34 C35 C36 120.67(17)
C34 C35 H35 119.7
C36 C35 H35 119.7
C35 C36 C31 120.73(17)
C35 C36 H36 119.6
C31 C36 H36 119.6
C42 C41 C46 117.83(16)
C42 C41 C4 122.38(16)
C46 C41 C4 119.77(15)
C43 C42 C41 120.73(18)
C43 C42 H42 119.6
C41 C42 H42 119.6
C44 C43 C42 120.32(19)
C44 C43 H43 119.8
C42 C43 H43 119.8
C43 C44 C45 120.01(19)
C43 C44 H44 120.0
C45 C44 H44 120.0
C46 C45 C44 119.61(19)
C46 C45 H45 120.2
C44 C45 H45 120.2
C45 C46 C41 121.50(18)
C45 C46 H46 119.3
C41 C46 H46 119.3
C56 C51 C52 116.85(16)
C56 C51 C5 121.29(16)
C52 C51 C5 121.75(16)
C53 C52 C51 121.44(19)
C53 C52 H52 119.3
C51 C52 H52 119.3
C54 C53 C52 120.6(2)
C54 C53 H53 119.7
C52 C53 H53 119.7
C55 C54 C53 118.81(18)
C55 C54 H54 120.6
C53 C54 H54 120.6
C54 C55 C56 121.3(2)
C54 C55 H55 119.3
C56 C55 H55 119.3
C51 C56 C55 121.0(2)
C51 C56 H56 119.5
C55 C56 H56 119.5
N65 C61 C62 105.14(15)
N65 C61 B1 123.20(14)
C62 C61 B1 131.24(15)
C61 C62 C63 109.17(15)
C61 C62 H62 125.4
C63 C62 H62 125.4
C64 C63 C62 107.09(16)
C64 C63 H63 126.5
C62 C63 H63 126.5
C63 C64 N65 107.95(16)
C63 C64 H64 126.0
N65 C64 H64 126.0
C64 N65 C61 110.64(14)
C64 N65 C66 123.47(15)
C61 N65 C66 125.79(14)
N65 C66 H66A 109.5
N65 C66 H66B 109.5
H66A C66 H66B 109.5
N65 C66 H66C 109.5
H66A C66 H66C 109.5
H66B C66 H66C 109.5
C72 C71 C76 120.0
C72 C71 H71 120.0
C76 C71 H71 120.0
C71 C72 C73 120.0
C71 C72 H72 120.0
C73 C72 H72 120.0
C74 C73 C72 120.0
C74 C73 H73 120.0
C72 C73 H73 120.0
C73 C74 C75 120.0
C73 C74 H74 120.0
C75 C74 H74 120.0
C76 C75 C74 120.0
C76 C75 H75 120.0
C74 C75 H75 120.0
C75 C76 C71 120.0
C75 C76 H76 120.0
C71 C76 H76 120.0
C82 C81 C86 120.0
C82 C81 H81 120.0
C86 C81 H81 120.0
C83 C82 C81 120.0
C83 C82 H82 120.0
C81 C82 H82 120.0
C84 C83 C82 120.0
C84 C83 H83 120.0
C82 C83 H83 120.0
C83 C84 C85 120.0
C83 C84 H84 120.0
C85 C84 H84 120.0
C86 C85 C84 120.0
C86 C85 H85 120.0
C84 C85 H85 120.0
C85 C86 C81 120.0
C85 C86 H86 120.0
C81 C86 H86 120.0

loop_
_geom_bond_atom_site_label_1
_geom_bond_atom_site_label_2
_geom_bond_distance
B1 C61 1.610(3)
B1 N11 1.611(2)
B1 C5 1.636(3)
B1 C2 1.647(2)
C2 C3 1.350(2)
C2 C21 1.487(2)
C3 C31 1.495(2)
C3 C4 1.503(2)
C4 C5 1.360(2)
C4 C41 1.490(2)
C5 C51 1.486(2)
N11 C12 1.351(2)
N11 C16 1.358(2)
C12 C13 1.365(2)
C12 H12 0.9500
C13 C14 1.406(2)
C13 H13 0.9500
C14 N17 1.357(2)
C14 C15 1.412(2)
C15 C16 1.364(3)
C15 H15 0.9500
C16 H16 0.9500
N17 C18 1.437(2)
N17 C19 1.458(2)
C18 H18A 0.9800
C18 H18B 0.9800
C18 H18C 0.9800
C19 H19A 0.9800
C19 H19B 0.9800
C19 H19C 0.9800
C21 C22 1.398(2)
C21 C26 1.401(2)
C22 C23 1.391(3)
C22 H22 0.9500
C23 C24 1.383(3)
C23 H23 0.9500
C24 C25 1.377(3)
C24 H24 0.9500
C25 C26 1.390(2)
C25 H25 0.9500
C26 H26 0.9500
C31 C36 1.391(2)
C31 C32 1.397(2)
C32 C33 1.390(2)
C32 H32 0.9500
C33 C34 1.383(3)
C33 H33 0.9500
C34 C35 1.379(3)
C34 H34 0.9500
C35 C36 1.391(2)
C35 H35 0.9500
C36 H36 0.9500
C41 C42 1.390(2)
C41 C46 1.396(2)
C42 C43 1.389(3)
C42 H42 0.9500
C43 C44 1.373(3)
C43 H43 0.9500
C44 C45 1.384(3)
C44 H44 0.9500
C45 C46 1.379(3)
C45 H45 0.9500
C46 H46 0.9500
C51 C56 1.394(3)
C51 C52 1.401(3)
C52 C53 1.392(3)
C52 H52 0.9500
C53 C54 1.379(3)
C53 H53 0.9500
C54 C55 1.366(3)
C54 H54 0.9500
C55 C56 1.396(3)
C55 H55 0.9500
C56 H56 0.9500
C61 N65 1.385(2)
C61 C62 1.387(2)
C62 C63 1.409(3)
C62 H62 0.9500
C63 C64 1.365(3)
C63 H63 0.9500
C64 N65 1.370(2)
C64 H64 0.9500
N65 C66 1.450(2)
C66 H66A 0.9800
C66 H66B 0.9800
C66 H66C 0.9800
C71 C72 1.3900
C71 C76 1.3900
C71 H71 0.9500
C72 C73 1.3900
C72 H72 0.9500
C73 C74 1.3900
C73 H73 0.9500
C74 C75 1.3900
C74 H74 0.9500
C75 C76 1.3900
C75 H75 0.9500
C76 H76 0.9500
C81 C82 1.3900
C81 C86 1.3900
C81 H81 0.9500
C82 C83 1.3900
C82 H82 0.9500
C83 C84 1.3900
C83 H83 0.9500
C84 C85 1.3900
C84 H84 0.9500
C85 C86 1.3900
C85 H85 0.9500
C86 H86 0.9500

loop_
_geom_torsion_atom_site_label_1
_geom_torsion_atom_site_label_2
_geom_torsion_atom_site_label_3
_geom_torsion_atom_site_label_4
_geom_torsion
C61 B1 C2 C3 120.16(16)
N11 B1 C2 C3 -119.25(15)
C5 B1 C2 C3 -1.73(17)
C61 B1 C2 C21 -55.6(2)
N11 B1 C2 C21 65.0(2)
C5 B1 C2 C21 -177.45(15)
C21 C2 C3 C31 3.8(3)
B1 C2 C3 C31 -171.96(16)
C21 C2 C3 C4 175.19(15)
B1 C2 C3 C4 -0.61(18)
C2 C3 C4 C5 3.3(2)
C31 C3 C4 C5 175.42(14)
C2 C3 C4 C41 -171.02(15)
C31 C3 C4 C41 1.0(2)
C41 C4 C5 C51 -7.2(3)
C3 C4 C5 C51 178.87(15)
C41 C4 C5 B1 169.51(15)
C3 C4 C5 B1 -4.39(19)
C61 B1 C5 C4 -120.34(15)
N11 B1 C5 C4 118.10(15)
C2 B1 C5 C4 3.68(17)
C61 B1 C5 C51 56.3(2)
N11 B1 C5 C51 -65.3(2)
C2 B1 C5 C51 -179.71(15)
C61 B1 N11 C12 -122.01(16)
C5 B1 N11 C12 3.0(2)
C2 B1 N11 C12 111.84(16)
C61 B1 N11 C16 61.92(18)
C5 B1 N11 C16 -173.04(14)
C2 B1 N11 C16 -64.22(18)
C16 N11 C12 C13 1.4(2)
B1 N11 C12 C13 -174.82(15)
N11 C12 C13 C14 1.0(3)
C12 C13 C14 N17 175.96(16)
C12 C13 C14 C15 -3.0(2)
N17 C14 C15 C16 -176.32(17)
C13 C14 C15 C16 2.6(2)
C12 N11 C16 C15 -1.8(2)
B1 N11 C16 C15 174.59(16)
C14 C15 C16 N11 -0.3(3)
C13 C14 N17 C18 -176.53(18)
C15 C14 N17 C18 2.3(3)
C13 C14 N17 C19 -2.6(3)
C15 C14 N17 C19 176.31(18)
C3 C2 C21 C22 -125.38(18)
B1 C2 C21 C22 49.7(2)
C3 C2 C21 C26 56.2(2)
B1 C2 C21 C26 -128.76(18)
C26 C21 C22 C23 -0.9(2)
C2 C21 C22 C23 -179.41(16)
C21 C22 C23 C24 0.4(3)
C22 C23 C24 C25 0.4(3)
C23 C24 C25 C26 -0.6(3)
C24 C25 C26 C21 0.0(3)
C22 C21 C26 C25 0.7(2)
C2 C21 C26 C25 179.16(16)
C2 C3 C31 C36 -81.6(2)
C4 C3 C31 C36 107.79(18)
C2 C3 C31 C32 100.5(2)
C4 C3 C31 C32 -70.1(2)
C36 C31 C32 C33 0.8(2)
C3 C31 C32 C33 178.81(15)
C31 C32 C33 C34 -0.4(3)
C32 C33 C34 C35 -0.1(3)
C33 C34 C35 C36 0.2(3)
C34 C35 C36 C31 0.2(3)
C32 C31 C36 C35 -0.7(2)
C3 C31 C36 C35 -178.63(15)
C5 C4 C41 C42 129.37(18)
C3 C4 C41 C42 -57.2(2)
C5 C4 C41 C46 -52.7(2)
C3 C4 C41 C46 120.70(17)
C46 C41 C42 C43 0.4(2)
C4 C41 C42 C43 178.34(16)
C41 C42 C43 C44 -0.7(3)
C42 C43 C44 C45 0.2(3)
C43 C44 C45 C46 0.6(3)
C44 C45 C46 C41 -0.9(3)
C42 C41 C46 C45 0.4(2)
C4 C41 C46 C45 -177.57(15)
C4 C5 C51 C56 145.85(18)
B1 C5 C51 C56 -30.3(3)
C4 C5 C51 C52 -38.1(2)
B1 C5 C51 C52 145.75(17)
C56 C51 C52 C53 -0.8(3)
C5 C51 C52 C53 -176.97(16)
C51 C52 C53 C54 0.6(3)
C52 C53 C54 C55 0.1(3)
C53 C54 C55 C56 -0.4(3)
C52 C51 C56 C55 0.4(3)
C5 C51 C56 C55 176.64(18)
C54 C55 C56 C51 0.2(3)
N11 B1 C61 N65 -176.04(14)
C5 B1 C61 N65 59.5(2)
C2 B1 C61 N65 -54.8(2)
N11 B1 C61 C62 12.5(2)
C5 B1 C61 C62 -112.0(2)
C2 B1 C61 C62 133.76(18)
N65 C61 C62 C63 -0.77(19)
B1 C61 C62 C63 171.84(17)
C61 C62 C63 C64 0.7(2)
C62 C63 C64 N65 -0.3(2)
C63 C64 N65 C61 -0.2(2)
C63 C64 N65 C66 -176.82(16)
C62 C61 N65 C64 0.61(18)
B1 C61 N65 C64 -172.75(15)
C62 C61 N65 C66 177.13(16)
B1 C61 N65 C66 3.8(3)
C76 C71 C72 C73 0.0
C71 C72 C73 C74 0.0
C72 C73 C74 C75 0.0
C73 C74 C75 C76 0.0
C74 C75 C76 C71 0.0
C72 C71 C76 C75 0.0
C86 C81 C82 C83 0.0
C81 C82 C83 C84 0.0
C82 C83 C84 C85 0.0
C83 C84 C85 C86 0.0
C84 C85 C86 C81 0.0
C82 C81 C86 C85 0.0
